data_7205476
loop_
_publ_author_name
'Xiao, Dongrong'
'Chen, Haiyan'
'Zhang, Guangju'
'Sun, Dianzhen'
'He, Jianghong'
'Yuan, Ruo'
'Wang, Enbo'

_publ_section_title
;
 An unprecedented (5,12)-connected 3D self-penetrating metal--organic
 framework based on dinuclear barium clusters as building blocks
;
_journal_issue 2
_journal_name_full CrystEngComm
_journal_page_first 433
_journal_paper_doi 10.1039/c0ce00622j
_journal_volume 13
_journal_year 2011
_chemical_formula_sum 'C18 H16 Ba N3 O7 S'
_chemical_formula_weight 555.74
_chemical_name_systematic
;
?
;
_space_group_IT_number 2
_symmetry_cell_setting triclinic
_symmetry_space_group_name_Hall '-P 1'
_symmetry_space_group_name_H-M 'P -1'
_atom_sites_solution_hydrogens geom
_atom_sites_solution_primary direct
_atom_sites_solution_secondary difmap
_audit_creation_method SHELXL-97
_cell_angle_alpha 114.71(3)
_cell_angle_beta 93.33(3)
_cell_angle_gamma 93.88(3)
_cell_formula_units_Z 2
_cell_length_a 5.9593(12)
_cell_length_b 13.522(3)
_cell_length_c 13.599(3)
_cell_measurement_reflns_used 6088
_cell_measurement_temperature 293(2)
_cell_measurement_theta_max 27.00
_cell_measurement_theta_min 1.67
_cell_volume 988.7(4)
_computing_cell_refinement 'SMART (Bruker, 2001)'
_computing_data_collection 'SMART (Bruker, 2001)'
_computing_data_reduction 'SAINT (Bruker, 2001)'
_computing_molecular_graphics 'SHELXTL-PLUS (Sheldrick, 1990)'
_computing_publication_material 'SHELXL-97 (Sheldrick, 1997)'
_computing_structure_refinement 'SHELXL-97 (Sheldrick, 1997)'
_computing_structure_solution 'SHELXS-97 (Sheldrick, 1990)'
_diffrn_ambient_temperature 293(2)
_diffrn_measured_fraction_theta_full 0.975
_diffrn_measured_fraction_theta_max 0.975
_diffrn_measurement_device_type 'Bruker APEX CCD area-detector'
_diffrn_measurement_method 'phi and omega scans'
_diffrn_radiation_monochromator graphite
_diffrn_radiation_source 'fine-focus sealed tube'
_diffrn_radiation_type MoK\a
_diffrn_radiation_wavelength 0.71073
_diffrn_reflns_av_R_equivalents 0.0130
_diffrn_reflns_av_sigmaI/netI 0.0220
_diffrn_reflns_limit_h_max 6
_diffrn_reflns_limit_h_min -7
_diffrn_reflns_limit_k_max 17
_diffrn_reflns_limit_k_min -16
_diffrn_reflns_limit_l_max 14
_diffrn_reflns_limit_l_min -17
_diffrn_reflns_number 6088
_diffrn_reflns_theta_full 27.00
_diffrn_reflns_theta_max 27.00
_diffrn_reflns_theta_min 1.67
_exptl_absorpt_coefficient_mu 2.161
_exptl_absorpt_correction_T_max 0.4235
_exptl_absorpt_correction_T_min 0.3994
_exptl_absorpt_correction_type multi-scan
_exptl_absorpt_process_details 'SADABS(Sheldrick, 1996)'
_exptl_crystal_colour colorless
_exptl_crystal_density_diffrn 1.867
_exptl_crystal_density_method 'not measured'
_exptl_crystal_description block
_exptl_crystal_F_000 546
_exptl_crystal_size_max 0.52
_exptl_crystal_size_mid 0.49
_exptl_crystal_size_min 0.48
_refine_diff_density_max 0.516
_refine_diff_density_min -0.627
_refine_diff_density_rms 0.088
_refine_ls_extinction_method none
_refine_ls_goodness_of_fit_ref 1.041
_refine_ls_hydrogen_treatment mixed
_refine_ls_matrix_type full
_refine_ls_number_parameters 298
_refine_ls_number_reflns 4226
_refine_ls_number_restraints 151
_refine_ls_restrained_S_all 1.069
_refine_ls_R_factor_all 0.0199
_refine_ls_R_factor_gt 0.0190
_refine_ls_shift/su_max 0.003
_refine_ls_shift/su_mean 0.000
_refine_ls_structure_factor_coef Fsqd
_refine_ls_weighting_details 'calc w=1/[\s^2^(Fo^2^)+(0.0450P)^2^+0.0000P] where P=(Fo^2^+2Fc^2^)/3'
_refine_ls_weighting_scheme calc
_refine_ls_wR_factor_gt 0.0574
_refine_ls_wR_factor_ref 0.0582
_reflns_number_gt 4078
_reflns_number_total 4226
_reflns_threshold_expression >2sigma(I)
_cod_data_source_file C0CE00622J.TXT
_cod_data_source_block compound-1
_cod_depositor_comments
;
The following automatic conversions were performed:
'_symmetry_cell_setting' value 'Triclinic' changed to 'triclinic'
according to '/home/saulius/struct/CIF-dictionaries/cif_core.dic'
dictionary named 'cif_core.dic' version 2.4.1 from 2010-06-29.

Automatic conversion script
Id: cif_fix_enum 1555 2011-01-17 13:19:09Z saulius 
;
_cod_original_cell_volume 988.7(3)
_cod_original_sg_symbol_H-M P-1
_cod_database_code 7205476

loop_
_symmetry_equiv_pos_as_xyz
'x, y, z'
'-x, -y, -z'

loop_
_atom_site_label
_atom_site_type_symbol
_atom_site_fract_x
_atom_site_fract_y
_atom_site_fract_z
_atom_site_U_iso_or_equiv
_atom_site_adp_type
_atom_site_occupancy
_atom_site_symmetry_multiplicity
_atom_site_calc_flag
_atom_site_refinement_flags
_atom_site_disorder_assembly
_atom_site_disorder_group
Ba1 Ba 0.308016(16) 0.831553(8) 0.384533(8) 0.01829(6) Uani 1 1 d . . .
S1 S -0.04142(9) 0.51670(4) 0.24259(4) 0.02185(11) Uani 1 1 d . . .
OW1 O 0.7351(3) 0.96129(12) 0.45737(12) 0.0239(3) Uani 1 1 d D . .
HW1A H 0.797(5) 0.926(2) 0.489(2) 0.058(10) Uiso 1 1 d D . .
HW1B H 0.793(5) 0.942(2) 0.3972(14) 0.051(9) Uiso 1 1 d D . .
O1 O 0.4272(3) 0.23968(15) -0.21798(13) 0.0359(4) Uani 1 1 d . . .
O2 O 0.0773(3) 0.15564(13) -0.26816(12) 0.0285(3) Uani 1 1 d . . .
O3 O 0.4029(3) 0.25222(15) 0.51583(15) 0.0361(4) Uani 1 1 d . . .
O4 O 0.0417(3) 0.18449(13) 0.49326(14) 0.0298(3) Uani 1 1 d . . .
O5 O 0.1071(3) 0.61678(12) 0.28498(13) 0.0330(4) Uani 1 1 d . . .
O6 O -0.2812(3) 0.52150(14) 0.23771(13) 0.0323(3) Uani 1 1 d . . .
C1 C 0.2446(4) 0.45385(18) 0.08257(18) 0.0280(4) Uani 1 1 d . . .
H1A H 0.3456 0.5115 0.1310 0.034 Uiso 1 1 calc R . .
C2 C 0.3043(4) 0.38632(19) -0.01886(18) 0.0286(5) Uani 1 1 d . . .
H2A H 0.4469 0.3986 -0.0384 0.034 Uiso 1 1 calc R . .
C3 C 0.1538(3) 0.30025(17) -0.09212(16) 0.0215(4) Uani 1 1 d . . .
C4 C -0.0598(4) 0.28302(18) -0.06262(18) 0.0270(4) Uani 1 1 d . . .
H4A H -0.1624 0.2266 -0.1118 0.032 Uiso 1 1 calc R . .
C5 C -0.1216(4) 0.34914(19) 0.03942(18) 0.0265(4) Uani 1 1 d . . .
H5A H -0.2635 0.3365 0.0595 0.032 Uiso 1 1 calc R . .
C6 C 0.0320(3) 0.43447(16) 0.11110(16) 0.0208(4) Uani 1 1 d . . .
C7 C 0.0276(3) 0.44215(16) 0.31816(15) 0.0209(4) Uani 1 1 d . . .
C8 C -0.1390(4) 0.3739(2) 0.3305(2) 0.0328(5) Uani 1 1 d . . .
H8A H -0.2866 0.3689 0.3012 0.039 Uiso 1 1 calc R . .
C9 C -0.0846(4) 0.3122(2) 0.3872(2) 0.0328(5) Uani 1 1 d . . .
H9A H -0.1968 0.2669 0.3972 0.039 Uiso 1 1 calc R . .
C10 C 0.1364(3) 0.31810(16) 0.42895(16) 0.0222(4) Uani 1 1 d . . .
C11 C 0.3019(4) 0.3875(2) 0.41541(19) 0.0307(5) Uani 1 1 d . . .
H11A H 0.4501 0.3915 0.4434 0.037 Uiso 1 1 calc R . .
C12 C 0.2497(4) 0.4507(2) 0.3609(2) 0.0307(5) Uani 1 1 d . . .
H12A H 0.3608 0.4979 0.3531 0.037 Uiso 1 1 calc R . .
C13 C 0.2265(4) 0.22699(17) -0.20179(16) 0.0234(4) Uani 1 1 d . . .
C14 C 0.2003(4) 0.24706(17) 0.48518(17) 0.0249(4) Uani 1 1 d . . .
N1 N 0.3598(4) 0.99762(19) 0.28820(19) 0.0410(5) Uani 1 1 d DU . .
N3 N 0.2654(4) 1.08286(18) 0.18906(18) 0.0431(5) Uani 1 1 d DU . .
C16 C 0.1932(4) 1.0336(2) 0.2495(2) 0.0440(6) Uani 1 1 d DU A .
H16A H 0.0432 1.0255 0.2626 0.053 Uiso 1 1 calc R . .
N2 N 0.4770(11) 1.0562(6) 0.1657(6) 0.0599(19) Uani 0.50 1 d PDU A 1
C15 C 0.5323(9) 1.0055(7) 0.2280(6) 0.0503(18) Uani 0.50 1 d PDU A 1
H15A H 0.6711 0.9786 0.2305 0.060 Uiso 0.50 1 calc PR A 1
N2A N 0.4938(10) 1.1028(6) 0.2101(6) 0.0593(19) Uani 0.50 1 d PDU A 2
C15A C 0.5448(9) 1.0516(6) 0.2730(6) 0.0502(18) Uani 0.50 1 d PDU A 2
H15B H 0.6902 1.0529 0.3026 0.060 Uiso 0.50 1 calc PR A 2
C17 C 0.1350(7) 1.1284(3) 0.1262(3) 0.0613(9) Uani 1 1 d . A .
H17A H 0.2225 1.1926 0.1285 0.074 Uiso 1 1 calc R . .
H17B H -0.0021 1.1519 0.1605 0.074 Uiso 1 1 calc R . .
C18 C 0.0729(7) 1.0506(3) 0.0107(3) 0.0649(10) Uani 1 1 d . . .
H18A H -0.0028 1.0894 -0.0254 0.078 Uiso 1 1 calc R A .
H18B H 0.2115 1.0297 -0.0231 0.078 Uiso 1 1 calc R . .

loop_
_atom_site_aniso_label
_atom_site_aniso_U_11
_atom_site_aniso_U_22
_atom_site_aniso_U_33
_atom_site_aniso_U_23
_atom_site_aniso_U_13
_atom_site_aniso_U_12
Ba1 0.01587(8) 0.01727(8) 0.02099(8) 0.00735(6) 0.00261(5) 0.00116(5)
S1 0.0276(3) 0.0187(2) 0.0202(2) 0.00837(19) 0.00432(19) 0.00574(19)
OW1 0.0243(7) 0.0222(7) 0.0251(7) 0.0092(6) 0.0046(6) 0.0047(6)
O1 0.0237(8) 0.0437(10) 0.0301(8) 0.0048(7) 0.0098(7) 0.0027(7)
O2 0.0267(8) 0.0307(8) 0.0217(7) 0.0052(6) 0.0009(6) 0.0015(6)
O3 0.0272(8) 0.0431(10) 0.0499(10) 0.0322(9) -0.0023(7) 0.0029(7)
O4 0.0276(8) 0.0322(8) 0.0392(9) 0.0235(7) 0.0091(7) 0.0037(6)
O5 0.0490(10) 0.0179(7) 0.0296(8) 0.0082(6) 0.0041(7) -0.0004(7)
O6 0.0301(8) 0.0390(9) 0.0331(8) 0.0180(7) 0.0085(7) 0.0157(7)
C1 0.0253(11) 0.0280(11) 0.0244(10) 0.0063(9) -0.0001(8) -0.0055(8)
C2 0.0205(10) 0.0331(12) 0.0285(11) 0.0098(9) 0.0049(8) -0.0022(9)
C3 0.0218(10) 0.0229(10) 0.0206(9) 0.0094(8) 0.0031(8) 0.0044(8)
C4 0.0234(11) 0.0277(11) 0.0234(10) 0.0049(9) 0.0028(8) -0.0018(9)
C5 0.0206(10) 0.0300(11) 0.0257(10) 0.0086(9) 0.0052(8) -0.0006(8)
C6 0.0245(10) 0.0195(9) 0.0201(9) 0.0097(8) 0.0019(7) 0.0042(8)
C7 0.0244(10) 0.0200(9) 0.0195(9) 0.0092(7) 0.0032(7) 0.0036(8)
C8 0.0209(10) 0.0436(14) 0.0445(13) 0.0300(12) -0.0005(9) 0.0010(9)
C9 0.0211(11) 0.0436(14) 0.0461(13) 0.0323(12) 0.0007(9) -0.0023(9)
C10 0.0227(10) 0.0234(10) 0.0213(9) 0.0101(8) 0.0031(8) 0.0036(8)
C11 0.0214(10) 0.0370(13) 0.0397(12) 0.0239(10) -0.0046(9) -0.0037(9)
C12 0.0241(11) 0.0347(12) 0.0404(13) 0.0245(10) -0.0008(9) -0.0048(9)
C13 0.0246(10) 0.0255(10) 0.0207(9) 0.0096(8) 0.0038(8) 0.0066(8)
C14 0.0284(11) 0.0234(10) 0.0243(10) 0.0105(8) 0.0055(8) 0.0068(8)
N1 0.0416(12) 0.0442(13) 0.0441(12) 0.0256(10) 0.0027(10) 0.0034(10)
N3 0.0534(14) 0.0397(12) 0.0399(12) 0.0207(10) -0.0006(10) 0.0072(10)
C16 0.0373(14) 0.0538(16) 0.0497(15) 0.0302(13) 0.0065(12) 0.0039(12)
N2 0.053(3) 0.079(5) 0.073(4) 0.052(4) 0.026(3) 0.021(3)
C15 0.037(3) 0.061(4) 0.064(4) 0.038(4) 0.001(3) 0.003(3)
N2A 0.054(3) 0.070(4) 0.069(4) 0.046(4) 0.006(3) -0.011(3)
C15A 0.037(3) 0.058(4) 0.065(4) 0.035(4) 0.002(3) 0.004(3)
C17 0.095(3) 0.0408(16) 0.0523(18) 0.0251(14) -0.0135(17) 0.0153(17)
C18 0.102(3) 0.0511(19) 0.0484(17) 0.0293(16) -0.0086(18) 0.0089(19)

loop_
_atom_type_symbol
_atom_type_description
_atom_type_scat_dispersion_real
_atom_type_scat_dispersion_imag
_atom_type_scat_source
C C 0.0033 0.0016 'International Tables Vol C Tables 4.2.6.8 and 6.1.1.4'
H H 0.0000 0.0000 'International Tables Vol C Tables 4.2.6.8 and 6.1.1.4'
N N 0.0061 0.0033 'International Tables Vol C Tables 4.2.6.8 and 6.1.1.4'
O O 0.0106 0.0060 'International Tables Vol C Tables 4.2.6.8 and 6.1.1.4'
S S 0.1246 0.1234 'International Tables Vol C Tables 4.2.6.8 and 6.1.1.4'
Ba Ba -0.3244 2.2819 'International Tables Vol C Tables 4.2.6.8 and 6.1.1.4'

loop_
_geom_angle_atom_site_label_1
_geom_angle_atom_site_label_2
_geom_angle_atom_site_label_3
_geom_angle
_geom_angle_site_symmetry_1
_geom_angle_site_symmetry_3
_geom_angle_publ_flag
O1 Ba1 O3 85.72(6) 2_665 2_666 ?
O1 Ba1 OW1 131.82(5) 2_665 2_676 ?
O3 Ba1 OW1 103.96(6) 2_666 2_676 ?
O1 Ba1 O2 97.70(5) 2_665 2_565 ?
O3 Ba1 O2 158.70(5) 2_666 2_565 ?
OW1 Ba1 O2 89.47(6) 2_676 2_565 ?
O1 Ba1 O5 83.32(6) 2_665 . ?
O3 Ba1 O5 83.36(6) 2_666 . ?
OW1 Ba1 O5 144.02(5) 2_676 . ?
O2 Ba1 O5 76.21(6) 2_565 . ?
O1 Ba1 O4 156.13(5) 2_665 2_566 ?
O3 Ba1 O4 92.42(5) 2_666 2_566 ?
OW1 Ba1 O4 71.71(6) 2_676 2_566 ?
O2 Ba1 O4 75.96(5) 2_565 2_566 ?
O5 Ba1 O4 72.83(6) . 2_566 ?
O1 Ba1 OW1 72.24(6) 2_665 . ?
O3 Ba1 OW1 68.02(5) 2_666 . ?
OW1 Ba1 OW1 68.53(6) 2_676 . ?
O2 Ba1 OW1 133.07(5) 2_565 . ?
O5 Ba1 OW1 143.16(5) . . ?
O4 Ba1 OW1 128.83(5) 2_566 . ?
O1 Ba1 N1 69.94(6) 2_665 . ?
O3 Ba1 N1 134.71(6) 2_666 . ?
OW1 Ba1 N1 70.35(6) 2_676 . ?
O2 Ba1 N1 65.23(6) 2_565 . ?
O5 Ba1 N1 128.37(6) . . ?
O4 Ba1 N1 124.82(6) 2_566 . ?
OW1 Ba1 N1 68.37(6) . . ?
O1 Ba1 Ba1 102.07(5) 2_665 2_676 ?
O3 Ba1 Ba1 85.03(5) 2_666 2_676 ?
OW1 Ba1 Ba1 34.91(4) 2_676 2_676 ?
O2 Ba1 Ba1 114.48(4) 2_565 2_676 ?
O5 Ba1 Ba1 166.80(3) . 2_676 ?
O4 Ba1 Ba1 101.47(5) 2_566 2_676 ?
OW1 Ba1 Ba1 33.62(4) . 2_676 ?
N1 Ba1 Ba1 64.74(5) . 2_676 ?
O6 S1 O5 119.45(11) . . ?
O6 S1 C7 108.18(10) . . ?
O5 S1 C7 108.11(10) . . ?
O6 S1 C6 108.82(10) . . ?
O5 S1 C6 107.50(10) . . ?
C7 S1 C6 103.65(9) . . ?
Ba1 OW1 Ba1 111.47(6) 2_676 . ?
Ba1 OW1 HW1A 107(2) 2_676 . ?
Ba1 OW1 HW1A 99(2) . . ?
Ba1 OW1 HW1B 130(2) 2_676 . ?
Ba1 OW1 HW1B 100(2) . . ?
HW1A OW1 HW1B 105.9(15) . . ?
C13 O1 Ba1 138.77(14) . 2_665 ?
C13 O2 Ba1 133.00(14) . 2_565 ?
C14 O3 Ba1 142.44(14) . 2_666 ?
C14 O4 Ba1 145.27(14) . 2_566 ?
S1 O5 Ba1 167.27(11) . . ?
C6 C1 C2 119.1(2) . . ?
C6 C1 H1A 120.5 . . ?
C2 C1 H1A 120.5 . . ?
C1 C2 C3 120.9(2) . . ?
C1 C2 H2A 119.6 . . ?
C3 C2 H2A 119.6 . . ?
C4 C3 C2 119.20(19) . . ?
C4 C3 C13 121.42(19) . . ?
C2 C3 C13 119.38(19) . . ?
C3 C4 C5 120.7(2) . . ?
C3 C4 H4A 119.7 . . ?
C5 C4 H4A 119.7 . . ?
C4 C5 C6 119.0(2) . . ?
C4 C5 H5A 120.5 . . ?
C6 C5 H5A 120.5 . . ?
C1 C6 C5 121.19(19) . . ?
C1 C6 S1 119.38(16) . . ?
C5 C6 S1 119.39(16) . . ?
C8 C7 C12 121.37(19) . . ?
C8 C7 S1 118.96(17) . . ?
C12 C7 S1 119.64(16) . . ?
C7 C8 C9 119.3(2) . . ?
C7 C8 H8A 120.3 . . ?
C9 C8 H8A 120.3 . . ?
C10 C9 C8 120.2(2) . . ?
C10 C9 H9A 119.9 . . ?
C8 C9 H9A 119.9 . . ?
C9 C10 C11 119.4(2) . . ?
C9 C10 C14 120.79(19) . . ?
C11 C10 C14 119.73(19) . . ?
C12 C11 C10 121.0(2) . . ?
C12 C11 H11A 119.5 . . ?
C10 C11 H11A 119.5 . . ?
C11 C12 C7 118.6(2) . . ?
C11 C12 H12A 120.7 . . ?
C7 C12 H12A 120.7 . . ?
O1 C13 O2 125.60(19) . . ?
O1 C13 C3 117.79(19) . . ?
O2 C13 C3 116.57(18) . . ?
O3 C14 O4 125.9(2) . . ?
O3 C14 C10 117.64(19) . . ?
O4 C14 C10 116.44(19) . . ?
C16 N1 C15A 102.8(3) . . ?
C16 N1 C15 102.5(3) . . ?
C15A N1 C15 28.0(4) . . ?
C16 N1 Ba1 125.37(17) . . ?
C15A N1 Ba1 131.8(3) . . ?
C15 N1 Ba1 124.8(3) . . ?
C16 N3 N2A 107.1(3) . . ?
C16 N3 N2 107.8(3) . . ?
N2A N3 N2 28.2(4) . . ?
C16 N3 C17 129.3(3) . . ?
N2A N3 C17 122.7(3) . . ?
N2 N3 C17 120.3(3) . . ?
N1 C16 N3 111.6(2) . . ?
N1 C16 H16A 124.2 . . ?
N3 C16 H16A 124.2 . . ?
C15 N2 N3 104.1(4) . . ?
N2 C15 N1 112.0(4) . . ?
N2 C15 H15A 124.0 . . ?
N1 C15 H15A 124.0 . . ?
C15A N2A N3 104.1(4) . . ?
N1 C15A N2A 112.1(4) . . ?
N1 C15A H15B 124.0 . . ?
N2A C15A H15B 124.0 . . ?
N3 C17 C18 113.9(3) . . ?
N3 C17 H17A 108.8 . . ?
C18 C17 H17A 108.8 . . ?
N3 C17 H17B 108.8 . . ?
C18 C17 H17B 108.8 . . ?
H17A C17 H17B 107.7 . . ?
C18 C18 C17 117.4(4) 2_575 . ?
C18 C18 H18A 108.0 2_575 . ?
C17 C18 H18A 108.0 . . ?
C18 C18 H18B 108.0 2_575 . ?
C17 C18 H18B 108.0 . . ?
H18A C18 H18B 107.2 . . ?

loop_
_geom_bond_atom_site_label_1
_geom_bond_atom_site_label_2
_geom_bond_distance
_geom_bond_site_symmetry_2
_geom_bond_publ_flag
Ba1 O1 2.7102(18) 2_665 ?
Ba1 O3 2.7133(17) 2_666 ?
Ba1 OW1 2.7680(18) 2_676 ?
Ba1 O2 2.7693(17) 2_565 ?
Ba1 O5 2.7848(19) . ?
Ba1 O4 2.7919(17) 2_566 ?
Ba1 OW1 2.8611(19) . ?
Ba1 N1 3.044(2) . ?
S1 O6 1.4336(17) . ?
S1 O5 1.4401(17) . ?
S1 C7 1.765(2) . ?
S1 C6 1.766(2) . ?
OW1 Ba1 2.7680(18) 2_676 ?
OW1 HW1A 0.853(10) . ?
OW1 HW1B 0.851(10) . ?
O1 C13 1.242(3) . ?
O1 Ba1 2.7102(18) 2_665 ?
O2 C13 1.264(3) . ?
O2 Ba1 2.7693(17) 2_565 ?
O3 C14 1.242(3) . ?
O3 Ba1 2.7133(17) 2_666 ?
O4 C14 1.266(3) . ?
O4 Ba1 2.7919(17) 2_566 ?
C1 C6 1.386(3) . ?
C1 C2 1.382(3) . ?
C1 H1A 0.9300 . ?
C2 C3 1.392(3) . ?
C2 H2A 0.9300 . ?
C3 C4 1.390(3) . ?
C3 C13 1.514(3) . ?
C4 C5 1.388(3) . ?
C4 H4A 0.9300 . ?
C5 C6 1.390(3) . ?
C5 H5A 0.9300 . ?
C7 C8 1.375(3) . ?
C7 C12 1.392(3) . ?
C8 C9 1.394(3) . ?
C8 H8A 0.9300 . ?
C9 C10 1.387(3) . ?
C9 H9A 0.9300 . ?
C10 C11 1.388(3) . ?
C10 C14 1.511(3) . ?
C11 C12 1.384(3) . ?
C11 H11A 0.9300 . ?
C12 H12A 0.9300 . ?
N1 C16 1.311(3) . ?
N1 C15A 1.355(6) . ?
N1 C15 1.376(6) . ?
N3 C16 1.328(3) . ?
N3 N2A 1.359(6) . ?
N3 N2 1.354(6) . ?
N3 C17 1.463(3) . ?
C16 H16A 0.9300 . ?
N2 C15 1.335(7) . ?
C15 H15A 0.9300 . ?
N2A C15A 1.340(7) . ?
C15A H15B 0.9300 . ?
C17 C18 1.486(5) . ?
C17 H17A 0.9700 . ?
C17 H17B 0.9700 . ?
C18 C18 1.480(7) 2_575 ?
C18 H18A 0.9700 . ?
C18 H18B 0.9700 . ?

loop_
_geom_hbond_atom_site_label_D
_geom_hbond_atom_site_label_H
_geom_hbond_atom_site_label_A
_geom_hbond_distance_DH
_geom_hbond_distance_HA
_geom_hbond_distance_DA
_geom_hbond_angle_DHA
_geom_hbond_site_symmetry_A
OW1 HW1A O4 0.853(10) 1.920(15) 2.732(2) 158(3) 2_666
OW1 HW1A O3 0.853(10) 2.59(3) 3.120(2) 121(3) 2_666
OW1 HW1B O2 0.851(10) 1.946(16) 2.746(2) 156(3) 2_665

loop_
_geom_torsion_atom_site_label_1
_geom_torsion_atom_site_label_2
_geom_torsion_atom_site_label_3
_geom_torsion_atom_site_label_4
_geom_torsion
_geom_torsion_site_symmetry_1
_geom_torsion_site_symmetry_2
_geom_torsion_site_symmetry_3
_geom_torsion_site_symmetry_4
_geom_torsion_publ_flag
O1 Ba1 OW1 Ba1 151.44(7) 2_665 . . 2_676 ?
O3 Ba1 OW1 Ba1 -115.99(7) 2_666 . . 2_676 ?
OW1 Ba1 OW1 Ba1 0.0 2_676 . . 2_676 ?
O2 Ba1 OW1 Ba1 67.58(8) 2_565 . . 2_676 ?
O5 Ba1 OW1 Ba1 -157.70(6) . . . 2_676 ?
O4 Ba1 OW1 Ba1 -41.45(8) 2_566 . . 2_676 ?
N1 Ba1 OW1 Ba1 76.54(7) . . . 2_676 ?
O6 S1 O5 Ba1 15.2(5) . . . . ?
C7 S1 O5 Ba1 -108.9(4) . . . . ?
C6 S1 O5 Ba1 139.8(4) . . . . ?
O1 Ba1 O5 S1 -147.5(5) 2_665 . . . ?
O3 Ba1 O5 S1 126.0(4) 2_666 . . . ?
OW1 Ba1 O5 S1 21.4(5) 2_676 . . . ?
O2 Ba1 O5 S1 -47.9(4) 2_565 . . . ?
O4 Ba1 O5 S1 31.4(4) 2_566 . . . ?
OW1 Ba1 O5 S1 164.4(4) . . . . ?
N1 Ba1 O5 S1 -89.8(4) . . . . ?
Ba1 Ba1 O5 S1 97.5(5) 2_676 . . . ?
C6 C1 C2 C3 0.4(4) . . . . ?
C1 C2 C3 C4 0.5(3) . . . . ?
C1 C2 C3 C13 -179.1(2) . . . . ?
C2 C3 C4 C5 -1.4(3) . . . . ?
C13 C3 C4 C5 178.2(2) . . . . ?
C3 C4 C5 C6 1.3(3) . . . . ?
C2 C1 C6 C5 -0.4(3) . . . . ?
C2 C1 C6 S1 177.34(17) . . . . ?
C4 C5 C6 C1 -0.4(3) . . . . ?
C4 C5 C6 S1 -178.16(17) . . . . ?
O6 S1 C6 C1 151.66(17) . . . . ?
O5 S1 C6 C1 21.0(2) . . . . ?
C7 S1 C6 C1 -93.38(19) . . . . ?
O6 S1 C6 C5 -30.5(2) . . . . ?
O5 S1 C6 C5 -161.24(17) . . . . ?
C7 S1 C6 C5 84.42(19) . . . . ?
O6 S1 C7 C8 20.0(2) . . . . ?
O5 S1 C7 C8 150.64(18) . . . . ?
C6 S1 C7 C8 -95.5(2) . . . . ?
O6 S1 C7 C12 -162.13(18) . . . . ?
O5 S1 C7 C12 -31.4(2) . . . . ?
C6 S1 C7 C12 82.4(2) . . . . ?
C12 C7 C8 C9 0.2(4) . . . . ?
S1 C7 C8 C9 178.1(2) . . . . ?
C7 C8 C9 C10 -1.3(4) . . . . ?
C8 C9 C10 C11 1.2(4) . . . . ?
C8 C9 C10 C14 -176.6(2) . . . . ?
C9 C10 C11 C12 0.0(4) . . . . ?
C14 C10 C11 C12 177.8(2) . . . . ?
C10 C11 C12 C7 -1.0(4) . . . . ?
C8 C7 C12 C11 0.9(4) . . . . ?
S1 C7 C12 C11 -176.92(18) . . . . ?
Ba1 O1 C13 O2 10.5(4) 2_665 . . . ?
Ba1 O1 C13 C3 -171.67(15) 2_665 . . . ?
Ba1 O2 C13 O1 -112.4(2) 2_565 . . . ?
Ba1 O2 C13 C3 69.7(2) 2_565 . . . ?
C4 C3 C13 O1 -172.2(2) . . . . ?
C2 C3 C13 O1 7.3(3) . . . . ?
C4 C3 C13 O2 5.8(3) . . . . ?
C2 C3 C13 O2 -174.6(2) . . . . ?
Ba1 O3 C14 O4 -1.9(4) 2_666 . . . ?
Ba1 O3 C14 C10 -179.25(16) 2_666 . . . ?
Ba1 O4 C14 O3 97.8(3) 2_566 . . . ?
Ba1 O4 C14 C10 -84.8(3) 2_566 . . . ?
C9 C10 C14 O3 176.4(2) . . . . ?
C11 C10 C14 O3 -1.3(3) . . . . ?
C9 C10 C14 O4 -1.2(3) . . . . ?
C11 C10 C14 O4 -178.9(2) . . . . ?
O1 Ba1 N1 C16 123.4(2) 2_665 . . . ?
O3 Ba1 N1 C16 -174.8(2) 2_666 . . . ?
OW1 Ba1 N1 C16 -84.4(2) 2_676 . . . ?
O2 Ba1 N1 C16 14.4(2) 2_565 . . . ?
O5 Ba1 N1 C16 60.0(2) . . . . ?
O4 Ba1 N1 C16 -35.3(2) 2_566 . . . ?
OW1 Ba1 N1 C16 -158.4(2) . . . . ?
Ba1 Ba1 N1 C16 -121.8(2) 2_676 . . . ?
O1 Ba1 N1 C15A -56.1(5) 2_665 . . . ?
O3 Ba1 N1 C15A 5.6(5) 2_666 . . . ?
OW1 Ba1 N1 C15A 96.0(5) 2_676 . . . ?
O2 Ba1 N1 C15A -165.1(5) 2_565 . . . ?
O5 Ba1 N1 C15A -119.6(5) . . . . ?
O4 Ba1 N1 C15A 145.2(5) 2_566 . . . ?
OW1 Ba1 N1 C15A 22.1(5) . . . . ?
Ba1 Ba1 N1 C15A 58.6(5) 2_676 . . . ?
O1 Ba1 N1 C15 -21.3(4) 2_665 . . . ?
O3 Ba1 N1 C15 40.4(5) 2_666 . . . ?
OW1 Ba1 N1 C15 130.8(5) 2_676 . . . ?
O2 Ba1 N1 C15 -130.3(5) 2_565 . . . ?
O5 Ba1 N1 C15 -84.7(5) . . . . ?
O4 Ba1 N1 C15 180.0(4) 2_566 . . . ?
OW1 Ba1 N1 C15 56.9(5) . . . . ?
Ba1 Ba1 N1 C15 93.4(5) 2_676 . . . ?
C15A N1 C16 N3 15.5(5) . . . . ?
C15 N1 C16 N3 -13.3(5) . . . . ?
Ba1 N1 C16 N3 -164.18(18) . . . . ?
N2A N3 C16 N1 -14.8(5) . . . . ?
N2 N3 C16 N1 14.8(5) . . . . ?
C17 N3 C16 N1 176.1(3) . . . . ?
C16 N3 N2 C15 -9.3(7) . . . . ?
N2A N3 N2 C15 83.9(10) . . . . ?
C17 N3 N2 C15 -172.5(5) . . . . ?
N3 N2 C15 N1 1.2(9) . . . . ?
C16 N1 C15 N2 7.2(8) . . . . ?
C15A N1 C15 N2 -86.6(10) . . . . ?
Ba1 N1 C15 N2 158.4(5) . . . . ?
C16 N3 N2A C15A 7.1(7) . . . . ?
N2 N3 N2A C15A -88.7(10) . . . . ?
C17 N3 N2A C15A 177.1(5) . . . . ?
C16 N1 C15A N2A -10.8(8) . . . . ?
C15 N1 C15A N2A 81.8(10) . . . . ?
Ba1 N1 C15A N2A 168.8(5) . . . . ?
N3 N2A C15A N1 2.3(9) . . . . ?
C16 N3 C17 C18 -92.8(4) . . . . ?
N2A N3 C17 C18 99.5(6) . . . . ?
N2 N3 C17 C18 66.4(6) . . . . ?
N3 C17 C18 C18 61.9(6) . . . 2_575 ?
